data_2221694
loop_
_publ_author_name
'Arfan, Mohammad'
'Tahir, M. Nawaz'
'Khan, Rasool'
'Iqbal, Mohammad S.'

_publ_section_title
;
 3-Amino-2-methyl-4-oxo-3,4-dihydroquinazolin-1-ium
 <i>p</i>-toluenesulfonate monohydrate
;
_journal_coeditor_code HB2950
_journal_issue 5
_journal_name_full 'Acta Crystallographica Section E'
_journal_page_first o1051
_journal_paper_doi 10.1107/S1600536809013841
_journal_volume 65
_journal_year 2009
_chemical_formula_iupac 'C9 H10 N3 O +, C7 H7 O3 S -, H2 O'
_chemical_formula_moiety 'C9 H10 N3 O +, C7 H7 O3 S -, H2 O'
_chemical_formula_sum 'C16 H19 N3 O5 S'
_chemical_formula_weight 365.40
_space_group_IT_number 9
_symmetry_cell_setting monoclinic
_symmetry_space_group_name_Hall 'C -2yc'
_symmetry_space_group_name_H-M 'C 1 c 1'
_atom_sites_solution_hydrogens geom
_atom_sites_solution_primary direct
_atom_sites_solution_secondary difmap
_audit_creation_method SHELXL-97
_cell_angle_alpha 90
_cell_angle_beta 116.6760(10)
_cell_angle_gamma 90
_cell_formula_units_Z 4
_cell_length_a 20.8380(10)
_cell_length_b 6.2769(3)
_cell_length_c 14.7897(7)
_cell_measurement_reflns_used 4390
_cell_measurement_temperature 296(2)
_cell_measurement_theta_max 28.90
_cell_measurement_theta_min 2.87
_cell_volume 1728.56(14)
_computing_cell_refinement 'SAINT (Bruker, 2007)'
_computing_data_collection 'APEX2 (Bruker, 2007)'
_computing_data_reduction 'SAINT (Bruker, 2007)'
_computing_molecular_graphics 'ORTEP-3 (Farrugia, 1997) and PLATON (Spek, 2009)'
_computing_publication_material 'WinGX (Farrugia, 1999) and PLATON (Spek, 2009)'
_computing_structure_refinement 'SHELXL97 (Sheldrick, 2008)'
_computing_structure_solution 'SHELXS97 (Sheldrick, 2008)'
_diffrn_ambient_temperature 296(2)
_diffrn_detector_area_resol_mean 7.30
_diffrn_measured_fraction_theta_full 0.988
_diffrn_measured_fraction_theta_max 0.988
_diffrn_measurement_device_type 'Bruker Kappa APEXII CCD'
_diffrn_measurement_method \w
_diffrn_radiation_monochromator graphite
_diffrn_radiation_source 'fine-focus sealed tube'
_diffrn_radiation_type MoK\a
_diffrn_radiation_wavelength 0.71073
_diffrn_reflns_av_R_equivalents 0.0219
_diffrn_reflns_av_sigmaI/netI 0.0283
_diffrn_reflns_limit_h_max 28
_diffrn_reflns_limit_h_min -28
_diffrn_reflns_limit_k_max 6
_diffrn_reflns_limit_k_min -8
_diffrn_reflns_limit_l_max 20
_diffrn_reflns_limit_l_min -19
_diffrn_reflns_number 9546
_diffrn_reflns_theta_full 28.90
_diffrn_reflns_theta_max 28.90
_diffrn_reflns_theta_min 2.87
_diffrn_standards_number 0
_exptl_absorpt_coefficient_mu 0.220
_exptl_absorpt_correction_T_max 0.958
_exptl_absorpt_correction_T_min 0.935
_exptl_absorpt_correction_type multi-scan
_exptl_absorpt_process_details '(SADABS; Bruker, 2005)'
_exptl_crystal_colour Colourless
_exptl_crystal_density_diffrn 1.404
_exptl_crystal_density_method 'not measured'
_exptl_crystal_description prism
_exptl_crystal_F_000 768
_exptl_crystal_size_max 0.28
_exptl_crystal_size_mid 0.24
_exptl_crystal_size_min 0.20
_refine_diff_density_max 0.191
_refine_diff_density_min -0.219
_refine_ls_abs_structure_details 'Flack (1983), 2109 Friedal pairs'
_refine_ls_abs_structure_Flack 0.04(5)
_refine_ls_extinction_method none
_refine_ls_goodness_of_fit_ref 1.004
_refine_ls_hydrogen_treatment mixed
_refine_ls_matrix_type full
_refine_ls_number_parameters 243
_refine_ls_number_reflns 4390
_refine_ls_number_restraints 2
_refine_ls_restrained_S_all 1.004
_refine_ls_R_factor_all 0.0393
_refine_ls_R_factor_gt 0.0335
_refine_ls_shift/su_max 0.000
_refine_ls_shift/su_mean 0.000
_refine_ls_structure_factor_coef Fsqd
_refine_ls_weighting_details 'calc w=1/[\s^2^(Fo^2^)+(0.0508P)^2^+0.3201P] where P=(Fo^2^+2Fc^2^)/3'
_refine_ls_weighting_scheme calc
_refine_ls_wR_factor_gt 0.0864
_refine_ls_wR_factor_ref 0.0906
_reflns_number_gt 3952
_reflns_number_total 4390
_reflns_threshold_expression I>2\s(I)
_cod_data_source_file hb2950.cif
_cod_data_source_block I
_cod_original_sg_symbol_H-M 'C c'
_cod_database_code 2221694
_cod_database_fobs_code 2221694

loop_
_symmetry_equiv_pos_site_id
_symmetry_equiv_pos_as_xyz
1 x,y,z
2 x,-y,1/2+z
3 1/2+x,1/2+y,z
4 1/2+x,1/2-y,1/2+z

loop_
_atom_site_aniso_label
_atom_site_aniso_U_11
_atom_site_aniso_U_22
_atom_site_aniso_U_33
_atom_site_aniso_U_12
_atom_site_aniso_U_13
_atom_site_aniso_U_23
O1 0.0927(12) 0.0463(8) 0.0836(11) -0.0072(9) 0.0571(10) 0.0044(8)
N1 0.0439(7) 0.0344(7) 0.0429(7) -0.0061(6) 0.0195(6) -0.0032(6)
N2 0.0556(9) 0.0390(8) 0.0417(8) 0.0027(7) 0.0252(7) -0.0019(6)
N3 0.0707(12) 0.0523(12) 0.0608(12) 0.0167(10) 0.0299(10) 0.0081(9)
C1 0.0436(8) 0.0496(10) 0.0373(8) -0.0099(7) 0.0218(7) -0.0078(7)
C2 0.0488(10) 0.0620(13) 0.0474(10) -0.0027(9) 0.0197(8) 0.0049(9)
C3 0.0440(10) 0.103(2) 0.0505(11) -0.0070(11) 0.0166(9) 0.0046(12)
C4 0.0484(11) 0.114(2) 0.0559(12) -0.0311(13) 0.0247(10) -0.0118(13)
C5 0.0637(12) 0.0704(15) 0.0578(12) -0.0289(11) 0.0361(10) -0.0144(10)
C6 0.0545(10) 0.0497(11) 0.0427(9) -0.0131(8) 0.0304(8) -0.0092(8)
C7 0.0670(13) 0.0425(11) 0.0494(11) -0.0065(9) 0.0387(10) -0.0048(8)
C8 0.0475(9) 0.0374(9) 0.0388(8) -0.0016(7) 0.0207(7) -0.0063(7)
C9 0.0430(9) 0.0518(12) 0.0664(12) -0.0025(9) 0.0150(9) -0.0011(10)
S1 0.0448(2) 0.0404(2) 0.0389(2) -0.0109(2) 0.0191(2) -0.0002(2)
O2 0.0721(9) 0.0420(7) 0.0751(10) -0.0179(8) 0.0267(8) -0.0047(8)
O3 0.0470(7) 0.0789(11) 0.0566(8) -0.0051(7) 0.0269(7) -0.0023(7)
O4 0.0604(8) 0.0616(9) 0.0386(6) -0.0227(7) 0.0180(6) 0.0002(6)
C10 0.0436(8) 0.0402(9) 0.0353(8) -0.0043(7) 0.0197(7) 0.0000(7)
C11 0.0449(9) 0.0429(10) 0.0463(9) -0.0019(7) 0.0215(7) -0.0053(7)
C12 0.0517(10) 0.0508(11) 0.0472(10) -0.0104(9) 0.0209(8) -0.0081(8)
C13 0.0438(9) 0.0718(14) 0.0432(10) -0.0085(9) 0.0198(8) 0.0012(9)
C14 0.0447(10) 0.0708(15) 0.0591(13) 0.0161(10) 0.0204(9) 0.0053(10)
C15 0.0572(11) 0.0434(10) 0.0492(10) 0.0058(9) 0.0246(9) -0.0023(8)
C16 0.0473(12) 0.114(2) 0.0647(16) -0.0166(13) 0.0180(11) -0.0023(15)
O5 0.1089(19) 0.0754(15) 0.205(3) -0.0269(14) 0.108(2) -0.0230(18)

loop_
_atom_site_type_symbol
_atom_site_label
_atom_site_fract_x
_atom_site_fract_y
_atom_site_fract_z
_atom_site_U_iso_or_equiv
_atom_site_thermal_displace_type
_atom_site_calc_flag
_atom_site_refinement_flags
_atom_site_occupancy
O O1 0.12729(10) 0.3093(3) 0.49282(14) 0.0676(6) Uani . . 1.000
N N1 0.15599(8) 0.8870(3) 0.40550(11) 0.0404(4) Uani . . 1.000
N N2 0.19969(9) 0.5856(3) 0.49997(11) 0.0442(5) Uani . . 1.000
N N3 0.26093(12) 0.4718(4) 0.56765(18) 0.0611(7) Uani . . 1.000
C C1 0.08550(9) 0.8146(3) 0.36387(13) 0.0421(5) Uani . . 1.000
C C2 0.02990(11) 0.9399(4) 0.29579(15) 0.0534(6) Uani . . 1.000
C C3 -0.03899(12) 0.8605(5) 0.25562(17) 0.0676(8) Uani . . 1.000
C C4 -0.05286(12) 0.6617(5) 0.28300(18) 0.0723(9) Uani . . 1.000
C C5 0.00197(13) 0.5380(4) 0.34994(17) 0.0607(8) Uani . . 1.000
C C6 0.07242(10) 0.6139(3) 0.39165(14) 0.0458(6) Uani . . 1.000
C C7 0.13149(12) 0.4861(3) 0.46325(15) 0.0483(7) Uani . . 1.000
C C8 0.21066(10) 0.7761(3) 0.46961(13) 0.0407(5) Uani . . 1.000
C C9 0.28411(11) 0.8657(4) 0.50903(18) 0.0573(6) Uani . . 1.000
S S1 0.19585(2) 0.35554(7) 0.26006(3) 0.04130(10) Uani . . 1.000
O O2 0.19879(10) 0.5841(2) 0.27106(14) 0.0654(5) Uani . . 1.000
O O3 0.24598(7) 0.2742(3) 0.22604(11) 0.0595(5) Uani . . 1.000
O O4 0.20275(8) 0.2499(3) 0.35157(10) 0.0551(4) Uani . . 1.000
C C10 0.10901(9) 0.2884(3) 0.16552(13) 0.0390(5) Uani . . 1.000
C C11 0.09715(10) 0.0902(3) 0.12006(14) 0.0443(5) Uani . . 1.000
C C12 0.02813(11) 0.0315(3) 0.05242(15) 0.0504(6) Uani . . 1.000
C C13 -0.02945(11) 0.1669(4) 0.02991(15) 0.0528(6) Uani . . 1.000
C C14 -0.01601(12) 0.3654(4) 0.07515(18) 0.0593(7) Uani . . 1.000
C C15 0.05282(11) 0.4272(3) 0.14287(15) 0.0497(6) Uani . . 1.000
C C16 -0.10500(13) 0.1024(6) -0.0422(2) 0.0780(9) Uani . . 1.000
O O5 0.30414(16) 0.8511(4) 0.2540(3) 0.1157(13) Uani . . 1.000
H H1 0.1621(12) 1.020(4) 0.3909(17) 0.0485 Uiso . . 1.000
H H2 0.03897 1.07432 0.27772 0.0641 Uiso . . 1.000
H H3 -0.07674 0.94197 0.20938 0.0809 Uiso . . 1.000
H H3A 0.2495(16) 0.346(5) 0.551(2) 0.0734 Uiso . . 1.000
H H3B 0.2630(16) 0.493(5) 0.626(2) 0.0734 Uiso . . 1.000
H H4 -0.09983 0.61162 0.25573 0.0867 Uiso . . 1.000
H H5 -0.00766 0.40379 0.36759 0.0728 Uiso . . 1.000
H H9A 0.31436 0.76770 0.49599 0.0688 Uiso . . 1.000
H H9B 0.30317 0.88850 0.58061 0.0688 Uiso . . 1.000
H H9C 0.28237 0.99873 0.47601 0.0688 Uiso . . 1.000
H H11 0.13528 -0.00298 0.13486 0.0532 Uiso . . 1.000
H H12 0.02028 -0.10145 0.02150 0.0605 Uiso . . 1.000
H H14 -0.05397 0.45945 0.05983 0.0712 Uiso . . 1.000
H H15 0.06092 0.56133 0.17269 0.0596 Uiso . . 1.000
H H16A -0.13244 0.08167 -0.00532 0.0934 Uiso . . 1.000
H H16B -0.10387 -0.02800 -0.07543 0.0934 Uiso . . 1.000
H H16C -0.12681 0.21226 -0.09184 0.0934 Uiso . . 1.000
H H5A 0.284(3) 0.949(8) 0.248(4) 0.1388 Uiso . . 1.000
H H5B 0.271(3) 0.770(8) 0.245(4) 0.1388 Uiso . . 1.000

loop_
_atom_type_symbol
_atom_type_description
_atom_type_scat_dispersion_real
_atom_type_scat_dispersion_imag
_atom_type_scat_source
C C 0.0033 0.0016 'International Tables Vol C Tables 4.2.6.8 and 6.1.1.4'
H H 0.0000 0.0000 'International Tables Vol C Tables 4.2.6.8 and 6.1.1.4'
N N 0.0061 0.0033 'International Tables Vol C Tables 4.2.6.8 and 6.1.1.4'
O O 0.0106 0.0060 'International Tables Vol C Tables 4.2.6.8 and 6.1.1.4'
S S 0.1246 0.1234 'International Tables Vol C Tables 4.2.6.8 and 6.1.1.4'

loop_
_geom_angle_atom_site_label_1
_geom_angle_atom_site_label_2
_geom_angle_atom_site_label_3
_geom_angle_site_symmetry_1
_geom_angle_site_symmetry_2
_geom_angle_site_symmetry_3
_geom_angle
_geom_angle_publ_flag
O2 S1 C10 . . . 107.61(11) no
O2 S1 O3 . . . 113.02(12) no
O2 S1 O4 . . . 111.53(11) no
O4 S1 C10 . . . 105.38(9) no
O3 S1 O4 . . . 112.26(10) no
O3 S1 C10 . . . 106.50(9) no
H5A O5 H5B . . . 96(7) no
C1 N1 C8 . . . 123.39(18) no
N3 N2 C7 . . . 118.69(19) no
N3 N2 C8 . . . 117.1(2) no
C7 N2 C8 . . . 124.06(17) no
C1 N1 H1 . . . 116.1(17) no
C8 N1 H1 . . . 120.3(17) no
N2 N3 H3A . . . 103(2) no
H3A N3 H3B . . . 109(3) no
N2 N3 H3B . . . 105(2) no
C2 C1 C6 . . . 121.2(2) no
N1 C1 C2 . . . 120.53(19) no
N1 C1 C6 . . . 118.30(17) no
C1 C2 C3 . . . 118.5(2) no
C2 C3 C4 . . . 121.0(2) no
C3 C4 C5 . . . 120.5(3) no
C4 C5 C6 . . . 119.8(2) no
C5 C6 C7 . . . 120.83(19) no
C1 C6 C7 . . . 120.12(19) no
C1 C6 C5 . . . 119.05(19) no
N2 C7 C6 . . . 114.30(17) no
O1 C7 N2 . . . 119.2(2) no
O1 C7 C6 . . . 126.5(2) no
N2 C8 C9 . . . 120.72(19) no
N1 C8 N2 . . . 119.8(2) no
N1 C8 C9 . . . 119.51(19) no
C1 C2 H2 . . . 121.00 no
C3 C2 H2 . . . 121.00 no
C4 C3 H3 . . . 120.00 no
C2 C3 H3 . . . 119.00 no
C5 C4 H4 . . . 120.00 no
C3 C4 H4 . . . 120.00 no
C4 C5 H5 . . . 120.00 no
C6 C5 H5 . . . 120.00 no
C8 C9 H9A . . . 109.00 no
C8 C9 H9B . . . 109.00 no
C8 C9 H9C . . . 109.00 no
H9A C9 H9B . . . 109.00 no
H9A C9 H9C . . . 109.00 no
H9B C9 H9C . . . 110.00 no
S1 C10 C11 . . . 119.63(15) no
S1 C10 C15 . . . 119.88(15) no
C11 C10 C15 . . . 120.33(18) no
C10 C11 C12 . . . 119.49(19) no
C11 C12 C13 . . . 121.21(19) no
C12 C13 C14 . . . 118.2(2) no
C14 C13 C16 . . . 120.3(2) no
C12 C13 C16 . . . 121.5(2) no
C13 C14 C15 . . . 121.4(2) no
C10 C15 C14 . . . 119.38(19) no
C12 C11 H11 . . . 120.00 no
C10 C11 H11 . . . 120.00 no
C11 C12 H12 . . . 119.00 no
C13 C12 H12 . . . 119.00 no
C15 C14 H14 . . . 119.00 no
C13 C14 H14 . . . 119.00 no
C10 C15 H15 . . . 120.00 no
C14 C15 H15 . . . 120.00 no
C13 C16 H16B . . . 109.00 no
C13 C16 H16C . . . 109.00 no
C13 C16 H16A . . . 109.00 no
H16A C16 H16C . . . 109.00 no
H16B C16 H16C . . . 109.00 no
H16A C16 H16B . . . 109.00 no

loop_
_geom_bond_atom_site_label_1
_geom_bond_atom_site_label_2
_geom_bond_site_symmetry_1
_geom_bond_site_symmetry_2
_geom_bond_distance
_geom_bond_publ_flag
S1 O3 . . 1.4412(17) no
S1 O4 . . 1.4551(16) no
S1 O2 . . 1.4420(13) no
S1 C10 . . 1.7707(19) no
O1 C7 . . 1.210(3) no
O5 H5B . . 0.82(6) no
O5 H5A . . 0.73(5) no
N1 C1 . . 1.390(3) no
N1 C8 . . 1.308(3) no
N2 N3 . . 1.412(3) no
N2 C7 . . 1.418(3) no
N2 C8 . . 1.333(3) no
N1 H1 . . 0.89(3) no
N3 H3A . . 0.83(3) no
N3 H3B . . 0.86(3) no
C1 C6 . . 1.390(3) no
C1 C2 . . 1.388(3) no
C2 C3 . . 1.377(4) no
C3 C4 . . 1.382(4) no
C4 C5 . . 1.369(4) no
C5 C6 . . 1.396(4) no
C6 C7 . . 1.453(3) no
C8 C9 . . 1.482(3) no
C2 H2 . . 0.9300 no
C3 H3 . . 0.9300 no
C4 H4 . . 0.9300 no
C5 H5 . . 0.9300 no
C9 H9C . . 0.9600 no
C9 H9B . . 0.9600 no
C9 H9A . . 0.9600 no
C10 C11 . . 1.383(3) no
C10 C15 . . 1.375(3) no
C11 C12 . . 1.383(3) no
C12 C13 . . 1.384(3) no
C13 C14 . . 1.382(3) no
C13 C16 . . 1.507(4) no
C14 C15 . . 1.386(3) no
C11 H11 . . 0.9300 no
C12 H12 . . 0.9300 no
C14 H14 . . 0.9300 no
C15 H15 . . 0.9300 no
C16 H16C . . 0.9600 no
C16 H16A . . 0.9600 no
C16 H16B . . 0.9600 no

loop_
_geom_hbond_atom_site_label_D
_geom_hbond_atom_site_label_H
_geom_hbond_atom_site_label_A
_geom_hbond_site_symmetry_A
_geom_hbond_distance_DH
_geom_hbond_distance_HA
_geom_hbond_distance_DA
_geom_hbond_angle_DHA
_geom_hbond_publ_flag
N1 H1 O4 1_565 0.89(3) 1.89(3) 2.734(3) 158(3) yes
N3 H3A O1 . 0.83(3) 2.31(4) 2.693(3) 109(3) yes
N3 H3B O3 2_565 0.86(3) 2.22(3) 2.963(3) 146(3) yes
O5 H5A O3 1_565 0.73(5) 2.16(5) 2.871(3) 166(7) yes
O5 H5B O2 . 0.82(6) 2.07(6) 2.862(4) 162(5) yes
C4 H4 O5 3_445 0.93 2.58 3.423(5) 152 yes
C9 H9C O4 1_565 0.96 2.43 3.251(3) 144 yes
C2 H2 CgC 1_565 0.93 2.84 3.533(2) 132 yes
S1 O2 CgB . 1.4420(13) 3.169(2) 3.8430(9) 106.86(10) yes

loop_
_geom_torsion_atom_site_label_1
_geom_torsion_atom_site_label_2
_geom_torsion_atom_site_label_3
_geom_torsion_atom_site_label_4
_geom_torsion_site_symmetry_1
_geom_torsion_site_symmetry_2
_geom_torsion_site_symmetry_3
_geom_torsion_site_symmetry_4
_geom_torsion
_geom_torsion_publ_flag
O4 S1 C10 C11 . . . . -78.48(18) no
O4 S1 C10 C15 . . . . 96.94(18) no
O2 S1 C10 C11 . . . . 162.40(17) no
O2 S1 C10 C15 . . . . -22.2(2) no
O3 S1 C10 C11 . . . . 40.94(19) no
O3 S1 C10 C15 . . . . -143.64(17) no
C1 N1 C8 C9 . . . . 179.25(18) no
C8 N1 C1 C6 . . . . -0.1(3) no
C1 N1 C8 N2 . . . . -1.8(3) no
C8 N1 C1 C2 . . . . -179.68(19) no
N3 N2 C7 O1 . . . . 2.0(3) no
C7 N2 C8 C9 . . . . -177.77(19) no
N3 N2 C7 C6 . . . . -178.09(19) no
C8 N2 C7 O1 . . . . 177.4(2) no
C8 N2 C7 C6 . . . . -2.7(3) no
N3 N2 C8 N1 . . . . 178.78(19) no
N3 N2 C8 C9 . . . . -2.3(3) no
C7 N2 C8 N1 . . . . 3.3(3) no
C2 C1 C6 C7 . . . . -179.83(19) no
N1 C1 C6 C5 . . . . -179.51(19) no
N1 C1 C2 C3 . . . . 179.3(2) no
C6 C1 C2 C3 . . . . -0.3(3) no
N1 C1 C6 C7 . . . . 0.6(3) no
C2 C1 C6 C5 . . . . 0.1(3) no
C1 C2 C3 C4 . . . . 0.7(4) no
C2 C3 C4 C5 . . . . -0.8(4) no
C3 C4 C5 C6 . . . . 0.6(4) no
C4 C5 C6 C7 . . . . 179.7(2) no
C4 C5 C6 C1 . . . . -0.2(3) no
C5 C6 C7 N2 . . . . -179.2(2) no
C1 C6 C7 O1 . . . . -179.4(2) no
C1 C6 C7 N2 . . . . 0.7(3) no
C5 C6 C7 O1 . . . . 0.7(4) no
S1 C10 C11 C12 . . . . 174.65(16) no
C15 C10 C11 C12 . . . . -0.8(3) no
S1 C10 C15 C14 . . . . -174.44(17) no
C11 C10 C15 C14 . . . . 0.9(3) no
C10 C11 C12 C13 . . . . -0.5(3) no
C11 C12 C13 C14 . . . . 1.5(3) no
C11 C12 C13 C16 . . . . -178.8(2) no
C12 C13 C14 C15 . . . . -1.3(4) no
C16 C13 C14 C15 . . . . 179.0(2) no
C13 C14 C15 C10 . . . . 0.1(3) no

loop_
_cod_related_entry_id
_cod_related_entry_database
_cod_related_entry_code
1 ChemSpider 30655764
